data_4026976
loop_
_publ_author_name
'Sen Li'
'Shi-Xin Fa'
'Qi-Qiang Wang'
'De-Xian Wang'
'Mei-Xiang Wang'

_publ_section_title
;
 Synthesis and Structure of Oxacalix[2]arene[2]triazines of an Expanded
 \p-Electron-Deficient Cavity and Their Interactions with Anions
;
_journal_name_full 'Journal of Organic Chemistry'
_journal_page_first 1860
_journal_page_last 1867
_journal_paper_doi 10.1021/jo2024448
_journal_volume 77
_journal_year 2012
_chemical_formula_moiety 'C36 H16 F10 N6 O12, C H Cl3'
_chemical_formula_sum 'C37 H17 Cl3 F10 N6 O12'
_chemical_formula_weight 1033.92
_chemical_name_systematic
; 
 ? 
;
_space_group_IT_number 15
_symmetry_cell_setting monoclinic
_symmetry_space_group_name_Hall '-C 2yc'
_symmetry_space_group_name_H-M 'C 1 2/c 1'
_atom_sites_solution_hydrogens geom
_atom_sites_solution_primary direct
_atom_sites_solution_secondary difmap
_audit_creation_method SHELXL-97
_cell_angle_alpha 90.00
_cell_angle_beta 125.740(3)
_cell_angle_gamma 90.00
_cell_formula_units_Z 8
_cell_length_a 32.062(9)
_cell_length_b 12.597(3)
_cell_length_c 26.339(8)
_cell_measurement_reflns_used 879
_cell_measurement_temperature 173(2)
_cell_measurement_theta_max 27.48
_cell_measurement_theta_min 2.17
_cell_volume 8635(4)
_computing_cell_refinement 'CrystalClear (Rigaku Inc., 2007)'
_computing_data_collection 'CrystalClear (Rigaku Inc., 2007)'
_computing_data_reduction 'CrystalClear (Rigaku Inc., 2007)'
_computing_molecular_graphics 'XP in Siemens SHELXTL (Sheldrick, 1994)'
_computing_publication_material 'SHELX97 (Sheldrick, 1997)'
_computing_structure_refinement 'SHELXL-97 (Sheldrick, 1997)'
_computing_structure_solution 'SHELXS-97 (Sheldrick, 1990)'
_diffrn_ambient_temperature 173(2)
_diffrn_measured_fraction_theta_full 0.997
_diffrn_measured_fraction_theta_max 0.997
_diffrn_measurement_device_type 'MM007-HF CCD(Saturn 724+)'
_diffrn_measurement_method '\w scans at fixed \c = 45\%'
_diffrn_radiation_monochromator Confocal
_diffrn_radiation_source 'rotating anode'
_diffrn_radiation_type MoK\a
_diffrn_radiation_wavelength 0.71073
_diffrn_reflns_av_R_equivalents 0.0740
_diffrn_reflns_av_sigmaI/netI 0.0542
_diffrn_reflns_limit_h_max 38
_diffrn_reflns_limit_h_min -30
_diffrn_reflns_limit_k_max 11
_diffrn_reflns_limit_k_min -15
_diffrn_reflns_limit_l_max 31
_diffrn_reflns_limit_l_min -31
_diffrn_reflns_number 29610
_diffrn_reflns_theta_full 25.32
_diffrn_reflns_theta_max 25.32
_diffrn_reflns_theta_min 1.56
_exptl_absorpt_coefficient_mu 0.324
_exptl_absorpt_correction_T_max 0.9872
_exptl_absorpt_correction_T_min 0.9206
_exptl_absorpt_correction_type multi-scan
_exptl_absorpt_process_details 'CrystalClear (Rigaku Inc., 2007)'
_exptl_crystal_colour colorless
_exptl_crystal_density_diffrn 1.591
_exptl_crystal_description platelet
_exptl_crystal_F_000 4144
_exptl_crystal_size_max 0.26
_exptl_crystal_size_mid 0.15
_exptl_crystal_size_min 0.04
_refine_diff_density_max 0.649
_refine_diff_density_min -0.725
_refine_diff_density_rms 0.092
_refine_ls_extinction_method none
_refine_ls_goodness_of_fit_ref 1.611
_refine_ls_hydrogen_treatment constr
_refine_ls_matrix_type full
_refine_ls_number_parameters 617
_refine_ls_number_reflns 7852
_refine_ls_number_restraints 0
_refine_ls_restrained_S_all 1.611
_refine_ls_R_factor_all 0.1177
_refine_ls_R_factor_gt 0.0962
_refine_ls_shift/su_max 0.000
_refine_ls_shift/su_mean 0.000
_refine_ls_structure_factor_coef Fsqd
_refine_ls_weighting_details 'calc w=1/[\s^2^(Fo^2^)+(0.1000P)^2^+0.0000P] where P=(Fo^2^+2Fc^2^)/3'
_refine_ls_weighting_scheme calc
_refine_ls_wR_factor_gt 0.2557
_refine_ls_wR_factor_ref 0.2684
_reflns_number_gt 6219
_reflns_number_total 7852
_reflns_threshold_expression >2sigma(I)
_cod_data_source_file jo2024448_si_004.cif
_cod_data_source_block mx547
_cod_database_code 4026976

loop_
_symmetry_equiv_pos_as_xyz
'x, y, z'
'-x, y, -z+1/2'
'x+1/2, y+1/2, z'
'-x+1/2, y+1/2, -z+1/2'
'-x, -y, -z'
'x, -y, z-1/2'
'-x+1/2, -y+1/2, -z'
'x+1/2, -y+1/2, z-1/2'

loop_
_atom_site_label
_atom_site_type_symbol
_atom_site_fract_x
_atom_site_fract_y
_atom_site_fract_z
_atom_site_U_iso_or_equiv
_atom_site_adp_type
_atom_site_occupancy
_atom_site_symmetry_multiplicity
_atom_site_calc_flag
_atom_site_refinement_flags
Cl1 Cl 0.13688(7) 0.29964(15) 0.46317(9) 0.0800(5) Uani 1 1 d .
Cl2 Cl 0.11216(7) 0.47455(16) 0.50987(9) 0.0841(6) Uani 1 1 d .
Cl3 Cl 0.03331(7) 0.32582(19) 0.42791(9) 0.0948(7) Uani 1 1 d .
F1 F 0.09470(15) 0.7381(3) 0.34712(18) 0.0805(11) Uani 1 1 d .
F2 F 0.02551(17) 0.8268(4) 0.3639(2) 0.1057(15) Uani 1 1 d .
F3 F 0.00495(15) 1.0366(4) 0.3444(2) 0.0970(14) Uani 1 1 d .
F4 F 0.05278(13) 1.1588(3) 0.30942(18) 0.0721(10) Uani 1 1 d .
F5 F 0.12004(11) 1.0703(2) 0.29147(15) 0.0553(8) Uani 1 1 d .
F6 F 0.20276(14) 1.1849(2) 0.18287(17) 0.0643(9) Uani 1 1 d .
F7 F 0.12808(18) 1.2638(3) 0.0696(2) 0.0949(14) Uani 1 1 d .
F8 F 0.03119(17) 1.1847(4) 0.0074(2) 0.1141(18) Uani 1 1 d .
F9 F 0.00895(13) 1.0279(4) 0.05944(17) 0.0896(13) Uani 1 1 d .
F10 F 0.08403(10) 0.9489(2) 0.17236(14) 0.0534(8) Uani 1 1 d .
O1 O 0.15022(13) 0.6607(2) 0.27490(15) 0.0457(8) Uani 1 1 d .
O2 O 0.21440(13) 0.9318(2) 0.43133(15) 0.0446(8) Uani 1 1 d .
O3 O 0.27006(12) 1.1237(2) 0.33312(15) 0.0364(7) Uani 1 1 d .
O4 O 0.18537(11) 0.8748(2) 0.16293(13) 0.0343(7) Uani 1 1 d .
O5 O 0.04639(11) 0.6704(3) 0.06490(15) 0.0443(8) Uani 1 1 d .
O6 O 0.35262(14) 0.6510(3) 0.52609(17) 0.0577(9) Uani 1 1 d .
O7 O 0.32399(15) 0.5344(3) 0.44797(17) 0.0576(10) Uani 1 1 d .
O8 O 0.14147(14) 0.8599(3) 0.30693(16) 0.0487(8) Uani 1 1 d .
O9 O 0.20795(14) 1.2850(3) 0.42899(18) 0.0507(9) Uani 1 1 d .
O10 O 0.18081(11) 1.0285(2) 0.23881(14) 0.0389(7) Uani 1 1 d .
O11 O 0.41175(13) 0.8913(3) 0.35763(19) 0.0557(9) Uani 1 1 d .
O12 O 0.37126(13) 0.8339(3) 0.2594(2) 0.0643(11) Uani 1 1 d .
N1 N 0.09588(13) 0.6668(3) 0.17153(17) 0.0359(8) Uani 1 1 d .
N2 N 0.17253(13) 0.7704(3) 0.22472(17) 0.0347(8) Uani 1 1 d .
N3 N 0.11642(13) 0.7718(3) 0.11356(17) 0.0347(8) Uani 1 1 d .
N4 N 0.21147(16) 1.1089(3) 0.43083(19) 0.0420(9) Uani 1 1 d .
N5 N 0.24021(14) 1.2076(3) 0.37955(18) 0.0373(9) Uani 1 1 d .
N6 N 0.24313(14) 1.0192(3) 0.38023(17) 0.0335(8) Uani 1 1 d .
C1 C 0.08651(15) 0.7029(3) 0.1184(2) 0.0340(10) Uani 1 1 d .
C2 C 0.13914(17) 0.7025(3) 0.2213(2) 0.0341(9) Uani 1 1 d .
C3 C 0.15689(15) 0.8012(3) 0.1679(2) 0.0310(9) Uani 1 1 d .
C4 C 0.19051(19) 0.7032(4) 0.3322(2) 0.0427(11) Uani 1 1 d .
C5 C 0.23382(19) 0.6434(4) 0.3706(2) 0.0419(11) Uani 1 1 d .
H5A H 0.2379 0.5770 0.3570 0.050 Uiso 1 1 calc R
C6 C 0.27158(19) 0.6815(4) 0.4297(2) 0.0433(11) Uani 1 1 d .
C7 C 0.26505(19) 0.7800(4) 0.4491(2) 0.0434(11) Uani 1 1 d .
H7A H 0.2909 0.8063 0.4897 0.052 Uiso 1 1 calc R
C8 C 0.2215(2) 0.8380(4) 0.4097(2) 0.0421(11) Uani 1 1 d .
C9 C 0.18378(19) 0.8005(4) 0.3506(2) 0.0402(11) Uani 1 1 d .
C10 C 0.22396(17) 1.0241(4) 0.4133(2) 0.0377(10) Uani 1 1 d .
C11 C 0.22082(19) 1.1985(4) 0.4130(2) 0.0426(11) Uani 1 1 d .
C12 C 0.25022(15) 1.1141(3) 0.36613(19) 0.0323(9) Uani 1 1 d .
C13 C 0.27227(17) 1.0337(3) 0.3035(2) 0.0327(9) Uani 1 1 d .
C14 C 0.22686(16) 0.9922(3) 0.2519(2) 0.0332(9) Uani 1 1 d .
C15 C 0.22965(16) 0.9138(3) 0.21718(19) 0.0323(9) Uani 1 1 d .
C16 C 0.27681(16) 0.8781(3) 0.2331(2) 0.0332(9) Uani 1 1 d .
H16A H 0.2783 0.8257 0.2083 0.040 Uiso 1 1 calc R
C17 C 0.32170(16) 0.9189(3) 0.2854(2) 0.0352(10) Uani 1 1 d .
C18 C 0.31937(17) 0.9957(3) 0.3220(2) 0.0365(10) Uani 1 1 d .
H18A H 0.3500 1.0212 0.3592 0.044 Uiso 1 1 calc R
C19 C 0.01030(19) 0.6012(4) 0.0637(3) 0.0523(13) Uani 1 1 d .
H19A H -0.0151 0.5766 0.0208 0.078 Uiso 1 1 calc R
H19B H -0.0072 0.6398 0.0785 0.078 Uiso 1 1 calc R
H19C H 0.0285 0.5401 0.0910 0.078 Uiso 1 1 calc R
C20 C 0.3204(2) 0.6225(4) 0.4739(2) 0.0459(12) Uani 1 1 d .
C21 C 0.3699(3) 0.4709(5) 0.4887(3) 0.0758(19) Uani 1 1 d .
H21A H 0.3727 0.4176 0.4638 0.114 Uiso 1 1 calc R
H21B H 0.3676 0.4353 0.5201 0.114 Uiso 1 1 calc R
H21C H 0.4002 0.5170 0.5097 0.114 Uiso 1 1 calc R
C22 C 0.1084(2) 0.9016(5) 0.3194(2) 0.0514(13) Uani 1 1 d .
C23 C 0.0843(2) 0.8398(5) 0.3374(3) 0.0679(17) Uani 1 1 d .
C24 C 0.0484(2) 0.8880(7) 0.3466(3) 0.0690(19) Uani 1 1 d .
C25 C 0.0387(2) 0.9939(7) 0.3358(3) 0.0706(18) Uani 1 1 d .
C26 C 0.0623(2) 1.0555(5) 0.3181(2) 0.0584(15) Uani 1 1 d .
C27 C 0.09748(18) 1.0100(4) 0.3095(2) 0.0425(11) Uani 1 1 d .
C28 C 0.2164(3) 1.3860(4) 0.4104(3) 0.0655(17) Uani 1 1 d .
H28A H 0.2089 1.4435 0.4291 0.098 Uiso 1 1 calc R
H28B H 0.1937 1.3922 0.3648 0.098 Uiso 1 1 calc R
H28C H 0.2523 1.3909 0.4249 0.098 Uiso 1 1 calc R
C29 C 0.14460(18) 1.0653(4) 0.1797(2) 0.0409(11) Uani 1 1 d .
C30 C 0.1551(2) 1.1453(4) 0.1524(3) 0.0533(13) Uani 1 1 d .
C31 C 0.1171(3) 1.1853(5) 0.0945(3) 0.0668(17) Uani 1 1 d .
C32 C 0.0684(3) 1.1482(6) 0.0638(3) 0.0698(18) Uani 1 1 d .
C33 C 0.0570(2) 1.0676(6) 0.0898(3) 0.0631(16) Uani 1 1 d .
C34 C 0.0951(2) 1.0269(4) 0.1475(3) 0.0487(13) Uani 1 1 d .
C35 C 0.37321(18) 0.8817(4) 0.3058(3) 0.0433(11) Uani 1 1 d .
C36 C 0.4206(2) 0.7957(6) 0.2757(4) 0.093(3) Uani 1 1 d .
H36A H 0.4153 0.7556 0.2405 0.140 Uiso 1 1 calc R
H36B H 0.4364 0.7495 0.3125 0.140 Uiso 1 1 calc R
H36C H 0.4432 0.8563 0.2852 0.140 Uiso 1 1 calc R
C37 C 0.0999(2) 0.3412(5) 0.4878(3) 0.0670(16) Uani 1 1 d .
H37A H 0.1091 0.2977 0.5247 0.080 Uiso 1 1 calc R

loop_
_atom_site_aniso_label
_atom_site_aniso_U_11
_atom_site_aniso_U_22
_atom_site_aniso_U_33
_atom_site_aniso_U_23
_atom_site_aniso_U_13
_atom_site_aniso_U_12
Cl1 0.0980(13) 0.0931(12) 0.0750(12) 0.0183(9) 0.0652(11) 0.0289(9)
Cl2 0.0705(10) 0.0994(13) 0.0726(12) -0.0104(10) 0.0363(10) 0.0083(9)
Cl3 0.0678(10) 0.1471(19) 0.0564(11) -0.0131(11) 0.0289(9) -0.0201(11)
F1 0.094(3) 0.074(2) 0.073(3) -0.002(2) 0.048(2) -0.032(2)
F2 0.093(3) 0.142(4) 0.101(3) 0.007(3) 0.067(3) -0.039(3)
F3 0.066(2) 0.166(4) 0.087(3) 0.007(3) 0.060(2) 0.006(2)
F4 0.070(2) 0.077(2) 0.081(3) 0.011(2) 0.051(2) 0.0192(18)
F5 0.0574(17) 0.0599(18) 0.060(2) 0.0122(15) 0.0404(17) 0.0083(14)
F6 0.089(2) 0.0482(17) 0.076(2) -0.0024(16) 0.060(2) -0.0080(16)
F7 0.149(4) 0.072(2) 0.102(3) 0.046(2) 0.095(3) 0.048(2)
F8 0.107(3) 0.168(4) 0.067(3) 0.063(3) 0.051(3) 0.087(3)
F9 0.0422(18) 0.168(4) 0.045(2) 0.005(2) 0.0176(17) 0.021(2)
F10 0.0382(15) 0.074(2) 0.0492(18) 0.0043(15) 0.0262(15) 0.0049(13)
O1 0.057(2) 0.0400(18) 0.0296(18) -0.0034(14) 0.0197(17) -0.0162(15)
O2 0.066(2) 0.0400(17) 0.0382(19) -0.0057(15) 0.0365(18) -0.0116(16)
O3 0.0469(17) 0.0321(16) 0.0400(18) -0.0036(13) 0.0310(16) -0.0078(13)
O4 0.0340(15) 0.0433(17) 0.0263(16) -0.0002(13) 0.0181(14) -0.0038(13)
O5 0.0298(16) 0.059(2) 0.0272(17) -0.0041(15) 0.0068(14) -0.0041(14)
O6 0.056(2) 0.064(2) 0.032(2) 0.0032(17) 0.0135(19) -0.0015(18)
O7 0.069(2) 0.053(2) 0.035(2) 0.0016(16) 0.0217(19) 0.0096(18)
O8 0.063(2) 0.0506(19) 0.0315(19) 0.0065(15) 0.0273(18) 0.0082(17)
O9 0.076(2) 0.0395(18) 0.057(2) -0.0029(16) 0.050(2) 0.0028(16)
O10 0.0339(16) 0.0535(19) 0.0317(17) 0.0009(14) 0.0205(15) 0.0049(13)
O11 0.0373(19) 0.055(2) 0.063(3) -0.0014(18) 0.022(2) 0.0001(16)
O12 0.0372(19) 0.085(3) 0.072(3) -0.030(2) 0.032(2) -0.0066(18)
N1 0.0311(18) 0.041(2) 0.026(2) -0.0042(16) 0.0116(17) -0.0031(15)
N2 0.0369(19) 0.0341(19) 0.029(2) -0.0007(15) 0.0170(17) -0.0035(15)
N3 0.0258(17) 0.044(2) 0.027(2) 0.0024(16) 0.0111(16) 0.0045(15)
N4 0.060(2) 0.040(2) 0.037(2) -0.0028(17) 0.034(2) -0.0027(18)
N5 0.044(2) 0.037(2) 0.035(2) -0.0020(16) 0.0251(19) -0.0013(16)
N6 0.043(2) 0.0285(18) 0.031(2) 0.0029(15) 0.0225(18) 0.0003(15)
C1 0.026(2) 0.034(2) 0.034(3) 0.0018(18) 0.013(2) 0.0058(17)
C2 0.039(2) 0.030(2) 0.029(2) 0.0006(18) 0.017(2) 0.0016(18)
C3 0.0241(19) 0.038(2) 0.027(2) -0.0042(17) 0.0131(19) 0.0023(16)
C4 0.055(3) 0.043(3) 0.023(2) 0.0028(19) 0.018(2) -0.013(2)
C5 0.057(3) 0.033(2) 0.033(3) 0.001(2) 0.025(2) -0.006(2)
C6 0.052(3) 0.045(3) 0.031(3) 0.005(2) 0.023(2) -0.009(2)
C7 0.056(3) 0.044(3) 0.033(3) -0.006(2) 0.027(2) -0.017(2)
C8 0.061(3) 0.039(3) 0.035(3) 0.006(2) 0.033(3) -0.004(2)
C9 0.054(3) 0.041(3) 0.029(2) 0.0016(19) 0.026(2) -0.009(2)
C10 0.042(2) 0.049(3) 0.018(2) 0.0035(19) 0.016(2) -0.001(2)
C11 0.054(3) 0.042(3) 0.035(3) 0.004(2) 0.027(2) 0.003(2)
C12 0.031(2) 0.041(2) 0.023(2) -0.0059(18) 0.0143(19) -0.0052(17)
C13 0.045(2) 0.028(2) 0.034(2) -0.0038(17) 0.029(2) -0.0062(18)
C14 0.033(2) 0.041(2) 0.030(2) 0.0013(19) 0.020(2) -0.0009(18)
C15 0.033(2) 0.035(2) 0.026(2) -0.0018(17) 0.016(2) -0.0052(17)
C16 0.040(2) 0.030(2) 0.033(2) -0.0038(18) 0.023(2) -0.0034(17)
C17 0.035(2) 0.033(2) 0.041(3) -0.0014(19) 0.024(2) -0.0004(18)
C18 0.036(2) 0.037(2) 0.035(3) -0.0007(19) 0.020(2) -0.0047(18)
C19 0.037(2) 0.057(3) 0.047(3) -0.004(2) 0.016(3) -0.012(2)
C20 0.054(3) 0.053(3) 0.027(3) 0.008(2) 0.022(2) -0.006(2)
C21 0.087(5) 0.067(4) 0.051(4) 0.012(3) 0.027(4) 0.027(3)
C22 0.050(3) 0.078(4) 0.033(3) -0.008(2) 0.028(3) -0.017(3)
C23 0.072(4) 0.057(4) 0.049(4) 0.003(3) 0.021(3) -0.024(3)
C24 0.049(3) 0.118(6) 0.046(3) -0.005(4) 0.031(3) -0.028(4)
C25 0.043(3) 0.120(6) 0.043(3) 0.004(4) 0.022(3) -0.013(3)
C26 0.044(3) 0.095(5) 0.032(3) -0.001(3) 0.020(3) -0.012(3)
C27 0.039(2) 0.052(3) 0.036(3) 0.001(2) 0.022(2) 0.000(2)
C28 0.112(5) 0.042(3) 0.072(4) 0.002(3) 0.071(4) 0.007(3)
C29 0.044(3) 0.051(3) 0.033(3) 0.004(2) 0.026(2) 0.014(2)
C30 0.067(4) 0.049(3) 0.055(4) 0.005(3) 0.042(3) 0.014(3)
C31 0.093(5) 0.063(4) 0.061(4) 0.023(3) 0.054(4) 0.036(3)
C32 0.071(4) 0.098(5) 0.038(3) 0.027(3) 0.030(3) 0.047(4)
C33 0.040(3) 0.105(5) 0.038(3) 0.003(3) 0.020(3) 0.025(3)
C34 0.050(3) 0.058(3) 0.047(3) 0.007(2) 0.033(3) 0.018(2)
C35 0.036(3) 0.039(3) 0.054(3) 0.000(2) 0.026(3) -0.0013(19)
C36 0.048(3) 0.112(6) 0.126(7) -0.049(5) 0.054(4) -0.005(4)
C37 0.063(4) 0.089(4) 0.047(3) 0.010(3) 0.031(3) 0.007(3)

loop_
_atom_type_symbol
_atom_type_description
_atom_type_scat_dispersion_real
_atom_type_scat_dispersion_imag
_atom_type_scat_source
C C 0.0033 0.0016 'International Tables Vol C Tables 4.2.6.8 and 6.1.1.4'
H H 0.0000 0.0000 'International Tables Vol C Tables 4.2.6.8 and 6.1.1.4'
N N 0.0061 0.0033 'International Tables Vol C Tables 4.2.6.8 and 6.1.1.4'
O O 0.0106 0.0060 'International Tables Vol C Tables 4.2.6.8 and 6.1.1.4'
F F 0.0171 0.0103 'International Tables Vol C Tables 4.2.6.8 and 6.1.1.4'
Cl Cl 0.1484 0.1585 'International Tables Vol C Tables 4.2.6.8 and 6.1.1.4'

loop_
_geom_angle_atom_site_label_1
_geom_angle_atom_site_label_2
_geom_angle_atom_site_label_3
_geom_angle
C2 O1 C4 119.5(3)
C10 O2 C8 117.4(3)
C12 O3 C13 118.8(3)
C3 O4 C15 118.8(3)
C1 O5 C19 119.3(4)
C20 O7 C21 115.4(4)
C9 O8 C22 121.6(4)
C11 O9 C28 117.7(4)
C29 O10 C14 117.9(3)
C35 O12 C36 114.7(5)
C2 N1 C1 113.1(4)
C3 N2 C2 110.6(4)
C3 N3 C1 112.6(4)
C10 N4 C11 112.9(4)
C12 N5 C11 112.0(4)
C12 N6 C10 111.5(4)
O5 C1 N1 120.4(4)
O5 C1 N3 114.0(4)
N1 C1 N3 125.6(4)
N1 C2 N2 128.8(4)
N1 C2 O1 113.1(4)
N2 C2 O1 118.2(4)
N3 C3 N2 129.3(4)
N3 C3 O4 112.4(4)
N2 C3 O4 118.3(4)
C5 C4 C9 121.8(4)
C5 C4 O1 119.1(4)
C9 C4 O1 119.0(4)
C4 C5 C6 118.9(5)
C4 C5 H5A 120.5
C6 C5 H5A 120.5
C5 C6 C7 119.8(5)
C5 C6 C20 122.3(5)
C7 C6 C20 117.9(4)
C8 C7 C6 119.9(4)
C8 C7 H7A 120.0
C6 C7 H7A 120.0
C7 C8 C9 120.5(4)
C7 C8 O2 118.9(4)
C9 C8 O2 120.5(5)
O8 C9 C8 122.9(4)
O8 C9 C4 117.8(4)
C8 C9 C4 119.1(5)
N4 C10 N6 128.3(4)
N4 C10 O2 113.3(4)
N6 C10 O2 118.4(4)
O9 C11 N4 114.4(4)
O9 C11 N5 119.2(4)
N4 C11 N5 126.3(4)
N6 C12 N5 128.9(4)
N6 C12 O3 119.3(4)
N5 C12 O3 111.8(4)
C18 C13 C14 121.5(4)
C18 C13 O3 119.1(4)
C14 C13 O3 119.0(4)
C15 C14 O10 122.9(4)
C15 C14 C13 118.7(4)
O10 C14 C13 118.4(4)
C14 C15 C16 120.8(4)
C14 C15 O4 120.7(4)
C16 C15 O4 118.4(4)
C17 C16 C15 119.8(4)
C17 C16 H16A 120.1
C15 C16 H16A 120.1
C16 C17 C18 119.9(4)
C16 C17 C35 122.3(4)
C18 C17 C35 117.8(4)
C13 C18 C17 119.1(4)
C13 C18 H18A 120.4
C17 C18 H18A 120.4
O5 C19 H19A 109.5
O5 C19 H19B 109.5
H19A C19 H19B 109.5
O5 C19 H19C 109.5
H19A C19 H19C 109.5
H19B C19 H19C 109.5
O6 C20 O7 124.2(5)
O6 C20 C6 123.7(5)
O7 C20 C6 112.1(4)
O7 C21 H21A 109.5
O7 C21 H21B 109.5
H21A C21 H21B 109.5
O7 C21 H21C 109.5
H21A C21 H21C 109.5
H21B C21 H21C 109.5
C23 C22 O8 122.2(5)
C23 C22 C27 119.6(5)
O8 C22 C27 118.0(4)
F1 C23 C22 119.7(6)
F1 C23 C24 121.1(5)
C22 C23 C24 119.2(6)
F2 C24 C25 122.7(6)
F2 C24 C23 118.3(7)
C25 C24 C23 119.0(5)
F3 C25 C26 120.0(7)
F3 C25 C24 117.8(6)
C26 C25 C24 122.2(6)
F4 C26 C25 120.5(6)
F4 C26 C27 120.0(5)
C25 C26 C27 119.4(6)
F5 C27 C22 120.2(4)
F5 C27 C26 119.3(5)
C22 C27 C26 120.5(5)
O9 C28 H28A 109.5
O9 C28 H28B 109.5
H28A C28 H28B 109.5
O9 C28 H28C 109.5
H28A C28 H28C 109.5
H28B C28 H28C 109.5
O10 C29 C34 119.2(4)
O10 C29 C30 122.3(5)
C34 C29 C30 118.5(5)
F6 C30 C31 119.3(5)
F6 C30 C29 119.7(5)
C31 C30 C29 120.9(6)
F7 C31 C32 120.2(6)
F7 C31 C30 119.7(7)
C32 C31 C30 120.0(6)
F8 C32 C31 121.0(7)
F8 C32 C33 118.8(7)
C31 C32 C33 120.2(5)
F9 C33 C34 119.0(6)
F9 C33 C32 121.1(5)
C34 C33 C32 119.8(5)
F10 C34 C33 119.7(5)
F10 C34 C29 119.7(5)
C33 C34 C29 120.6(5)
O11 C35 O12 123.8(4)
O11 C35 C17 124.7(5)
O12 C35 C17 111.4(4)
O12 C36 H36A 109.5
O12 C36 H36B 109.5
H36A C36 H36B 109.5
O12 C36 H36C 109.5
H36A C36 H36C 109.5
H36B C36 H36C 109.5
Cl1 C37 Cl2 110.2(4)
Cl1 C37 Cl3 111.4(4)
Cl2 C37 Cl3 108.7(4)
Cl1 C37 H37A 108.8
Cl2 C37 H37A 108.8
Cl3 C37 H37A 108.8

loop_
_geom_bond_atom_site_label_1
_geom_bond_atom_site_label_2
_geom_bond_distance
Cl1 C37 1.731(6)
Cl2 C37 1.746(7)
Cl3 C37 1.775(6)
F1 C23 1.310(7)
F2 C24 1.315(7)
F3 C25 1.339(7)
F4 C26 1.325(7)
F5 C27 1.314(5)
F6 C30 1.340(7)
F7 C31 1.342(7)
F8 C32 1.332(6)
F9 C33 1.350(7)
F10 C34 1.338(6)
O1 C2 1.345(5)
O1 C4 1.398(5)
O2 C10 1.358(5)
O2 C8 1.388(6)
O3 C12 1.350(5)
O3 C13 1.402(5)
O4 C3 1.361(5)
O4 C15 1.389(5)
O5 C1 1.300(5)
O5 C19 1.434(6)
O6 C20 1.194(6)
O7 C20 1.342(6)
O7 C21 1.452(7)
O8 C9 1.379(6)
O8 C22 1.385(6)
O9 C11 1.319(6)
O9 C28 1.444(6)
O10 C29 1.369(6)
O10 C14 1.384(5)
O11 C35 1.198(6)
O12 C35 1.331(6)
O12 C36 1.457(6)
N1 C2 1.312(6)
N1 C1 1.329(6)
N2 C3 1.328(5)
N2 C2 1.332(5)
N3 C3 1.304(5)
N3 C1 1.354(6)
N4 C10 1.315(6)
N4 C11 1.322(6)
N5 C12 1.322(5)
N5 C11 1.347(6)
N6 C12 1.310(5)
N6 C10 1.329(5)
C4 C5 1.370(7)
C4 C9 1.382(7)
C5 C6 1.384(7)
C5 H5A 0.9500
C6 C7 1.403(7)
C6 C20 1.494(7)
C7 C8 1.367(7)
C7 H7A 0.9500
C8 C9 1.381(7)
C13 C18 1.374(6)
C13 C14 1.389(6)
C14 C15 1.383(6)
C15 C16 1.387(6)
C16 C17 1.384(6)
C16 H16A 0.9500
C17 C18 1.399(6)
C17 C35 1.483(6)
C18 H18A 0.9500
C19 H19A 0.9800
C19 H19B 0.9800
C19 H19C 0.9800
C21 H21A 0.9800
C21 H21B 0.9800
C21 H21C 0.9800
C22 C23 1.362(8)
C22 C27 1.396(7)
C23 C24 1.443(10)
C24 C25 1.362(10)
C25 C26 1.343(8)
C26 C27 1.398(7)
C28 H28A 0.9800
C28 H28B 0.9800
C28 H28C 0.9800
C29 C34 1.379(7)
C29 C30 1.389(7)
C30 C31 1.376(8)
C31 C32 1.355(10)
C32 C33 1.388(9)
C33 C34 1.377(7)
C36 H36A 0.9800
C36 H36B 0.9800
C36 H36C 0.9800
C37 H37A 1.0000

loop_
_geom_torsion_atom_site_label_1
_geom_torsion_atom_site_label_2
_geom_torsion_atom_site_label_3
_geom_torsion_atom_site_label_4
_geom_torsion
C19 O5 C1 N1 4.6(6)
C19 O5 C1 N3 -176.9(4)
C2 N1 C1 O5 176.5(4)
C2 N1 C1 N3 -1.8(6)
C3 N3 C1 O5 -178.6(4)
C3 N3 C1 N1 -0.2(6)
C1 N1 C2 N2 2.2(6)
C1 N1 C2 O1 -176.0(4)
C3 N2 C2 N1 -0.4(6)
C3 N2 C2 O1 177.7(4)
C4 O1 C2 N1 -169.9(4)
C4 O1 C2 N2 11.8(6)
C1 N3 C3 N2 2.4(6)
C1 N3 C3 O4 -176.6(3)
C2 N2 C3 N3 -2.2(6)
C2 N2 C3 O4 176.8(3)
C15 O4 C3 N3 179.8(3)
C15 O4 C3 N2 0.6(5)
C2 O1 C4 C5 -111.9(5)
C2 O1 C4 C9 73.5(6)
C9 C4 C5 C6 0.5(7)
O1 C4 C5 C6 -174.0(4)
C4 C5 C6 C7 -0.1(6)
C4 C5 C6 C20 -178.6(4)
C5 C6 C7 C8 -0.1(6)
C20 C6 C7 C8 178.4(4)
C6 C7 C8 C9 0.0(6)
C6 C7 C8 O2 175.8(4)
C10 O2 C8 C7 102.1(5)
C10 O2 C8 C9 -82.1(5)
C22 O8 C9 C8 -56.7(6)
C22 O8 C9 C4 129.1(5)
C7 C8 C9 O8 -173.8(4)
O2 C8 C9 O8 10.5(6)
C7 C8 C9 C4 0.3(6)
O2 C8 C9 C4 -175.4(4)
C5 C4 C9 O8 173.9(4)
O1 C4 C9 O8 -11.7(6)
C5 C4 C9 C8 -0.6(7)
O1 C4 C9 C8 173.9(4)
C11 N4 C10 N6 -1.3(7)
C11 N4 C10 O2 -179.9(4)
C12 N6 C10 N4 1.3(7)
C12 N6 C10 O2 179.9(4)
C8 O2 C10 N4 173.8(4)
C8 O2 C10 N6 -5.0(6)
C28 O9 C11 N4 -179.2(5)
C28 O9 C11 N5 -1.1(7)
C10 N4 C11 O9 179.0(4)
C10 N4 C11 N5 1.0(7)
C12 N5 C11 O9 -178.7(4)
C12 N5 C11 N4 -0.9(7)
C10 N6 C12 N5 -1.1(6)
C10 N6 C12 O3 179.3(4)
C11 N5 C12 N6 0.9(7)
C11 N5 C12 O3 -179.5(4)
C13 O3 C12 N6 13.5(6)
C13 O3 C12 N5 -166.1(4)
C12 O3 C13 C18 -116.3(4)
C12 O3 C13 C14 70.5(5)
C29 O10 C14 C15 -55.1(6)
C29 O10 C14 C13 127.3(4)
C18 C13 C14 C15 -2.7(6)
O3 C13 C14 C15 170.3(4)
C18 C13 C14 O10 175.1(4)
O3 C13 C14 O10 -11.9(6)
O10 C14 C15 C16 -178.3(4)
C13 C14 C15 C16 -0.6(6)
O10 C14 C15 O4 6.5(6)
C13 C14 C15 O4 -175.8(4)
C3 O4 C15 C14 -80.1(5)
C3 O4 C15 C16 104.6(4)
C14 C15 C16 C17 1.8(6)
O4 C15 C16 C17 177.1(4)
C15 C16 C17 C18 0.3(6)
C15 C16 C17 C35 178.3(4)
C14 C13 C18 C17 4.8(6)
O3 C13 C18 C17 -168.3(4)
C16 C17 C18 C13 -3.5(6)
C35 C17 C18 C13 178.4(4)
C21 O7 C20 O6 2.1(7)
C21 O7 C20 C6 -178.3(5)
C5 C6 C20 O6 -176.5(5)
C7 C6 C20 O6 5.0(7)
C5 C6 C20 O7 3.9(6)
C7 C6 C20 O7 -174.5(4)
C9 O8 C22 C23 -56.2(7)
C9 O8 C22 C27 127.4(5)
O8 C22 C23 F1 4.1(8)
C27 C22 C23 F1 -179.6(5)
O8 C22 C23 C24 -176.9(5)
C27 C22 C23 C24 -0.7(8)
F1 C23 C24 F2 -1.2(9)
C22 C23 C24 F2 179.9(5)
F1 C23 C24 C25 -179.8(6)
C22 C23 C24 C25 1.3(9)
F2 C24 C25 F3 1.1(9)
C23 C24 C25 F3 179.6(5)
F2 C24 C25 C26 -179.9(6)
C23 C24 C25 C26 -1.4(9)
F3 C25 C26 F4 0.6(8)
C24 C25 C26 F4 -178.4(6)
F3 C25 C26 C27 179.9(5)
C24 C25 C26 C27 0.9(9)
C23 C22 C27 F5 -179.3(5)
O8 C22 C27 F5 -2.9(7)
C23 C22 C27 C26 0.2(8)
O8 C22 C27 C26 176.6(5)
F4 C26 C27 F5 -1.4(7)
C25 C26 C27 F5 179.3(5)
F4 C26 C27 C22 179.0(5)
C25 C26 C27 C22 -0.3(8)
C14 O10 C29 C34 129.1(4)
C14 O10 C29 C30 -55.2(6)
O10 C29 C30 F6 3.5(7)
C34 C29 C30 F6 179.3(4)
O10 C29 C30 C31 -175.8(4)
C34 C29 C30 C31 0.0(7)
F6 C30 C31 F7 -0.5(8)
C29 C30 C31 F7 178.9(4)
F6 C30 C31 C32 -178.1(5)
C29 C30 C31 C32 1.3(8)
F7 C31 C32 F8 3.5(9)
C30 C31 C32 F8 -178.9(5)
F7 C31 C32 C33 -179.6(5)
C30 C31 C32 C33 -1.9(9)
F8 C32 C33 F9 -1.5(9)
C31 C32 C33 F9 -178.5(5)
F8 C32 C33 C34 178.5(5)
C31 C32 C33 C34 1.4(9)
F9 C33 C34 F10 0.2(7)
C32 C33 C34 F10 -179.8(5)
F9 C33 C34 C29 179.8(5)
C32 C33 C34 C29 -0.2(8)
O10 C29 C34 F10 -5.0(7)
C30 C29 C34 F10 179.1(4)
O10 C29 C34 C33 175.5(4)
C30 C29 C34 C33 -0.5(7)
C36 O12 C35 O11 -1.7(8)
C36 O12 C35 C17 179.6(5)
C16 C17 C35 O11 -158.8(5)
C18 C17 C35 O11 19.2(7)
C16 C17 C35 O12 19.9(6)
C18 C17 C35 O12 -162.0(4)

loop_
_platon_squeeze_void_nr
_platon_squeeze_void_average_x
_platon_squeeze_void_average_y
_platon_squeeze_void_average_z
_platon_squeeze_void_volume
_platon_squeeze_void_count_electrons
_platon_squeeze_void_content
1 0.500 0.025 0.250 193 59 ' '
2 1.000 0.525 0.250 193 59 ' '
3 0.500 0.975 0.750 193 59 ' '
4 1.000 0.475 0.750 193 59 ' '

loop_
_cod_related_entry_id
_cod_related_entry_database
_cod_related_entry_code
1 ChemSpider 30659469
